data_2018784
loop_
_publ_author_name
'M\"uller, Peter'
'Fronczek, Frank R.'
'Smith, Stacey J.'
'Mako, Teresa'
'Levine, Mindy'

_publ_section_title
;
 Two polymorphs of 1,8-dichloroanthracene
;
_journal_coeditor_code GZ3224
_journal_issue 2
_journal_name_full 'Acta Crystallographica Section C'
_journal_page_first 199
_journal_page_last 203
_journal_paper_doi 10.1107/S0108270113001790
_journal_volume 69
_journal_year 2013
_chemical_formula_iupac 'C14 H8 Cl2'
_chemical_formula_moiety 'C14 H8 Cl2'
_chemical_formula_sum 'C14 H8 Cl2'
_chemical_formula_weight 247.10
_chemical_name_systematic
;
1,8-dichloroanthracene
;
_space_group_IT_number 33
_symmetry_cell_setting orthorhombic
_symmetry_space_group_name_Hall 'P 2c -2n'
_symmetry_space_group_name_H-M 'P n a 21'
_atom_sites_solution_hydrogens geom
_atom_sites_solution_primary direct
_atom_sites_solution_secondary difmap
_audit_creation_method SHELXL97
_cell_angle_alpha 90.00
_cell_angle_beta 90.00
_cell_angle_gamma 90.00
_cell_formula_units_Z 4
_cell_length_a 15.331(2)
_cell_length_b 3.8621(5)
_cell_length_c 18.087(2)
_cell_measurement_reflns_used 4800
_cell_measurement_temperature 90(2)
_cell_measurement_theta_max 36.45
_cell_measurement_theta_min 2.54
_cell_volume 1070.9(2)
_computing_cell_refinement 'SCALEPACK (Otwinowski & Minor 1997)'
_computing_data_collection 'COLLECT (Nonius, 2000)'
_computing_data_reduction 'DENZO and SCALEPACK (Otwinowski & Minor 1997)'
_computing_molecular_graphics 'SHELXTL (Sheldrick, 2008)'
_computing_publication_material 'SHELXTL (Sheldrick, 2008)'
_computing_structure_refinement 'SHELXL97 (Sheldrick, 2008)'
_computing_structure_solution 'SHELXS97 (Sheldrick, 2008)'
_diffrn_ambient_temperature 90(2)
_diffrn_measured_fraction_theta_full 0.990
_diffrn_measured_fraction_theta_max 0.965
_diffrn_measurement_device_type 'Nonius KappaCCD area-detector'
_diffrn_measurement_method '\f and \w scans'
_diffrn_radiation_monochromator graphite
_diffrn_radiation_source 'fine-focus sealed tube'
_diffrn_radiation_type MoK\a
_diffrn_radiation_wavelength 0.71073
_diffrn_reflns_av_R_equivalents 0.0273
_diffrn_reflns_av_sigmaI/netI 0.0285
_diffrn_reflns_limit_h_max 24
_diffrn_reflns_limit_h_min -25
_diffrn_reflns_limit_k_max 6
_diffrn_reflns_limit_k_min -4
_diffrn_reflns_limit_l_max 29
_diffrn_reflns_limit_l_min -30
_diffrn_reflns_number 24420
_diffrn_reflns_theta_full 25.00
_diffrn_reflns_theta_max 36.45
_diffrn_reflns_theta_min 2.89
_exptl_absorpt_coefficient_mu 0.568
_exptl_absorpt_correction_T_max 0.9559
_exptl_absorpt_correction_T_min 0.8346
_exptl_absorpt_correction_type multi-scan
_exptl_absorpt_process_details '(SCALEPACK; Otwinowski & Minor 1997)'
_exptl_crystal_colour yellow
_exptl_crystal_density_diffrn 1.533
_exptl_crystal_density_method 'not measured'
_exptl_crystal_description lath
_exptl_crystal_F_000 504
_exptl_crystal_size_max 0.33
_exptl_crystal_size_mid 0.20
_exptl_crystal_size_min 0.08
_refine_diff_density_max 0.371
_refine_diff_density_min -0.273
_refine_ls_abs_structure_details 'Flack (1983), with 2320 Friedel pairs'
_refine_ls_abs_structure_Flack 0.42(3)
_refine_ls_extinction_method none
_refine_ls_goodness_of_fit_ref 1.058
_refine_ls_hydrogen_treatment constr
_refine_ls_matrix_type full
_refine_ls_number_parameters 146
_refine_ls_number_reflns 4919
_refine_ls_number_restraints 1
_refine_ls_restrained_S_all 1.058
_refine_ls_R_factor_all 0.0303
_refine_ls_R_factor_gt 0.0280
_refine_ls_shift/su_max 0.001
_refine_ls_shift/su_mean 0.000
_refine_ls_structure_factor_coef Fsqd
_refine_ls_weighting_details 'calc w = 1/[\s^2^(Fo^2^)+(0.0379P)^2^+0.2409P] where P=(Fo^2^+2Fc^2^)/3'
_refine_ls_weighting_scheme calc
_refine_ls_wR_factor_gt 0.0706
_refine_ls_wR_factor_ref 0.0720
_reflns_number_gt 4717
_reflns_number_total 4919
_reflns_threshold_expression I>2\s(I)
_cod_data_source_file gz3224.cif
_cod_data_source_block I_ortho
_cod_database_code 2018784

loop_
_symmetry_equiv_pos_as_xyz
'x, y, z'
'-x, -y, z+1/2'
'-x+1/2, y+1/2, z+1/2'
'x+1/2, -y+1/2, z'

loop_
_atom_site_type_symbol
_atom_site_label
_atom_site_fract_x
_atom_site_fract_y
_atom_site_fract_z
_atom_site_U_iso_or_equiv
_atom_site_adp_type
_atom_site_calc_flag
_atom_site_refinement_flags
_atom_site_occupancy
_atom_site_symmetry_multiplicity
Cl Cl1 0.604407(15) 0.89356(7) 0.499979(15) 0.01757(5) Uani d . 1 1
Cl Cl2 0.551245(16) 0.33625(6) 0.248928(15) 0.01766(5) Uani d . 1 1
C C1 0.49318(6) 0.9843(3) 0.50488(6) 0.01308(15) Uani d . 1 1
C C2 0.46168(7) 1.1505(3) 0.56601(6) 0.01533(16) Uani d . 1 1
H H2 0.5000 1.2154 0.6049 0.018 Uiso calc R 1 1
C C3 0.37096(8) 1.2256(3) 0.57101(6) 0.01685(17) Uani d . 1 1
H H3 0.3488 1.3388 0.6137 0.020 Uiso calc R 1 1
C C4 0.31555(7) 1.1368(3) 0.51515(6) 0.01620(17) Uani d . 1 1
H H4 0.2552 1.1881 0.5194 0.019 Uiso calc R 1 1
C C5 0.26485(7) 0.6215(3) 0.26894(6) 0.01811(18) Uani d . 1 1
H H5 0.2046 0.6772 0.2722 0.022 Uiso calc R 1 1
C C6 0.29585(8) 0.4562(3) 0.20762(6) 0.01972(19) Uani d . 1 1
H H6 0.2570 0.3983 0.1686 0.024 Uiso calc R 1 1
C C7 0.38568(8) 0.3698(3) 0.20149(6) 0.01817(18) Uani d . 1 1
H H7 0.4067 0.2555 0.1585 0.022 Uiso calc R 1 1
C C8 0.44159(7) 0.4517(3) 0.25761(6) 0.01466(16) Uani d . 1 1
C C9 0.46959(6) 0.7135(3) 0.38141(5) 0.01289(15) Uani d . 1 1
H H9 0.5298 0.6574 0.3779 0.015 Uiso calc R 1 1
C C10 0.29172(7) 0.8810(3) 0.39160(6) 0.01500(16) Uani d . 1 1
H H10 0.2316 0.9390 0.3949 0.018 Uiso calc R 1 1
C C11 0.43834(6) 0.8835(2) 0.44444(5) 0.01204(14) Uani d . 1 1
C C12 0.34733(6) 0.9675(3) 0.45031(5) 0.01332(15) Uani d . 1 1
C C13 0.41335(7) 0.6252(2) 0.32344(5) 0.01301(15) Uani d . 1 1
C C14 0.32225(7) 0.7117(3) 0.32837(5) 0.01399(15) Uani d . 1 1

loop_
_atom_site_aniso_label
_atom_site_aniso_U_11
_atom_site_aniso_U_22
_atom_site_aniso_U_33
_atom_site_aniso_U_12
_atom_site_aniso_U_13
_atom_site_aniso_U_23
Cl1 0.01212(9) 0.02056(10) 0.02002(9) 0.00001(7) -0.00155(8) -0.00242(9)
Cl2 0.01851(10) 0.01666(9) 0.01781(9) 0.00126(8) 0.00319(8) -0.00108(9)
C1 0.0122(3) 0.0125(3) 0.0145(4) -0.0002(3) -0.0002(3) 0.0011(3)
C2 0.0178(4) 0.0132(4) 0.0149(4) -0.0002(3) -0.0002(3) 0.0000(3)
C3 0.0204(4) 0.0141(4) 0.0160(4) 0.0017(3) 0.0041(3) 0.0001(3)
C4 0.0151(4) 0.0146(4) 0.0189(4) 0.0019(3) 0.0042(3) 0.0020(3)
C5 0.0173(4) 0.0160(4) 0.0210(4) -0.0015(3) -0.0057(3) 0.0034(3)
C6 0.0242(5) 0.0156(4) 0.0194(4) -0.0016(4) -0.0077(4) 0.0012(3)
C7 0.0249(5) 0.0149(4) 0.0148(4) -0.0013(3) -0.0030(3) 0.0008(3)
C8 0.0173(4) 0.0122(3) 0.0146(4) -0.0003(3) -0.0004(3) 0.0010(3)
C9 0.0127(4) 0.0124(4) 0.0136(3) -0.0003(3) 0.0005(3) 0.0015(3)
C10 0.0122(4) 0.0145(4) 0.0183(4) 0.0001(3) -0.0004(3) 0.0027(3)
C11 0.0122(3) 0.0108(3) 0.0131(3) -0.0004(3) 0.0010(3) 0.0015(3)
C12 0.0125(3) 0.0122(4) 0.0153(3) 0.0003(3) 0.0015(3) 0.0029(3)
C13 0.0142(4) 0.0112(4) 0.0136(3) -0.0005(3) -0.0007(3) 0.0022(3)
C14 0.0136(4) 0.0120(4) 0.0164(4) -0.0013(3) -0.0019(3) 0.0030(3)

loop_
_atom_type_symbol
_atom_type_description
_atom_type_scat_dispersion_real
_atom_type_scat_dispersion_imag
_atom_type_scat_source
C C 0.0033 0.0016 'International Tables Vol C Tables 4.2.6.8 and 6.1.1.4'
H H 0.0000 0.0000 'International Tables Vol C Tables 4.2.6.8 and 6.1.1.4'
Cl Cl 0.1484 0.1585 'International Tables Vol C Tables 4.2.6.8 and 6.1.1.4'

loop_
_geom_angle_atom_site_label_1
_geom_angle_atom_site_label_2
_geom_angle_atom_site_label_3
_geom_angle
C2 C1 C11 122.51(9)
C2 C1 Cl1 118.77(8)
C11 C1 Cl1 118.72(8)
C1 C2 C3 119.49(10)
C1 C2 H2 120.3
C3 C2 H2 120.3
C4 C3 C2 120.68(10)
C4 C3 H3 119.7
C2 C3 H3 119.7
C3 C4 C12 120.72(10)
C3 C4 H4 119.6
C12 C4 H4 119.6
C6 C5 C14 120.64(11)
C6 C5 H5 119.7
C14 C5 H5 119.7
C5 C6 C7 120.70(10)
C5 C6 H6 119.6
C7 C6 H6 119.6
C8 C7 C6 119.72(10)
C8 C7 H7 120.1
C6 C7 H7 120.1
C7 C8 C13 122.42(10)
C7 C8 Cl2 118.57(8)
C13 C8 Cl2 119.00(8)
C13 C9 C11 120.89(9)
C13 C9 H9 119.6
C11 C9 H9 119.6
C14 C10 C12 121.83(9)
C14 C10 H10 119.1
C12 C10 H10 119.1
C9 C11 C1 123.21(9)
C9 C11 C12 119.90(9)
C1 C11 C12 116.89(9)
C10 C12 C4 121.57(9)
C10 C12 C11 118.74(9)
C4 C12 C11 119.69(9)
C9 C13 C8 123.37(9)
C9 C13 C14 119.68(9)
C8 C13 C14 116.95(9)
C10 C14 C5 121.47(10)
C10 C14 C13 118.96(9)
C5 C14 C13 119.57(10)

loop_
_geom_bond_atom_site_label_1
_geom_bond_atom_site_label_2
_geom_bond_distance
Cl1 C1 1.7431(10)
Cl2 C8 1.7463(11)
C1 C2 1.3666(15)
C1 C11 1.4330(15)
C2 C3 1.4237(17)
C2 H2 0.9500
C3 C4 1.3637(16)
C3 H3 0.9500
C4 C12 1.4284(15)
C4 H4 0.9500
C5 C6 1.3650(17)
C5 C14 1.4322(15)
C5 H5 0.9500
C6 C7 1.4214(18)
C6 H6 0.9500
C7 C8 1.3657(15)
C7 H7 0.9500
C8 C13 1.4334(14)
C9 C13 1.3996(14)
C9 C11 1.4001(14)
C9 H9 0.9500
C10 C14 1.3981(15)
C10 C12 1.4022(15)
C10 H10 0.9500
C11 C12 1.4364(14)
C13 C14 1.4388(15)

loop_
_geom_hbond_atom_site_label_D
_geom_hbond_atom_site_label_H
_geom_hbond_atom_site_label_A
_geom_hbond_site_symmetry_A
_geom_hbond_distance_DH
_geom_hbond_distance_HA
_geom_hbond_distance_DA
_geom_hbond_angle_DHA
C4 H4 Cl1 4_475 0.95 2.84 3.7207(11) 154.3
C7 H7 Cl1 2_664 0.95 2.93 3.7870(12) 150.7

loop_
_cod_related_entry_id
_cod_related_entry_database
_cod_related_entry_code
1 ChemSpider 537860
